data_4027708
loop_
_publ_author_name
'Albrecht Berkessel'
'Sonja S. Vormittag'
'Nils E. Schl\"orer'
'J\"org-M. Neud\"orfl'

_publ_section_title
;
 TEFDDOLs (\a,\a,\a',\a'-Tetrakis(perfluoroaryl/alkyl)-2,2'-dimethyl
 -1,3-dioxolane-4,5-dimethanols): Highly Fluorinated Chiral H-Bond Donors
 and Br\/onsted Acids with Distinct H-Bonding Patterns and Supramolecular
 Architectures
;
_journal_name_full 'Journal of Organic Chemistry'
_journal_page_first 10145
_journal_page_last 10157
_journal_paper_doi 10.1021/jo301609g
_journal_volume 77
_journal_year 2012
_chemical_absolute_configuration syn
_chemical_formula_moiety 'C15 H10 F20 O4, C15 H9 F20 O4, C6 H13 N2'
_chemical_formula_sum 'C36 H32 F40 N2 O8'
_chemical_formula_weight 1380.64
_chemical_name_systematic
; 
 ? 
;
_space_group_IT_number 19
_symmetry_cell_setting orthorhombic
_symmetry_space_group_name_Hall 'P 2ac 2ab'
_symmetry_space_group_name_H-M 'P 21 21 21'
_atom_sites_solution_hydrogens geom
_atom_sites_solution_primary direct
_atom_sites_solution_secondary difmap
_audit_creation_method SHELXL-97
_cell_angle_alpha 90.00
_cell_angle_beta 90.00
_cell_angle_gamma 90.00
_cell_formula_units_Z 4
_cell_length_a 10.2080(6)
_cell_length_b 15.1118(10)
_cell_length_c 32.159(2)
_cell_measurement_reflns_used 19818
_cell_measurement_temperature 100(2)
_cell_measurement_theta_max 27.00
_cell_measurement_theta_min 1.27
_cell_volume 4960.9(5)
_computing_cell_refinement 'Nonius DENZO (Otwinowski, Minor 1997)'
_computing_data_collection 'Nonius COLLECT'
_computing_data_reduction 'Nonius DENZO (Otwinowski, Minor 1997)'
_computing_molecular_graphics 'SCHAKAL99 (E. Keller 1999)'
_computing_publication_material 'PLATON (A. L. Spek 1980-2004)'
_computing_structure_refinement 'SHELXL-97 (Sheldrick, 1997)'
_computing_structure_solution 'SHELXS-97 (Sheldrick, 1997)'
_diffrn_ambient_temperature 100(2)
_diffrn_measured_fraction_theta_full 0.998
_diffrn_measured_fraction_theta_max 0.998
_diffrn_measurement_device_type 'Nonius KappaCCD'
_diffrn_measurement_method Phi/Omega-Scans
_diffrn_radiation_monochromator graphite
_diffrn_radiation_source 'fine-focus sealed tube'
_diffrn_radiation_type MoK\a
_diffrn_radiation_wavelength 0.71073
_diffrn_reflns_av_R_equivalents 0.0815
_diffrn_reflns_av_sigmaI/netI 0.0802
_diffrn_reflns_limit_h_max 13
_diffrn_reflns_limit_h_min -10
_diffrn_reflns_limit_k_max 19
_diffrn_reflns_limit_k_min -17
_diffrn_reflns_limit_l_max 32
_diffrn_reflns_limit_l_min -41
_diffrn_reflns_number 19818
_diffrn_reflns_theta_full 27.00
_diffrn_reflns_theta_max 27.00
_diffrn_reflns_theta_min 1.27
_exptl_absorpt_coefficient_mu 0.225
_exptl_absorpt_correction_type none
_exptl_crystal_colour colourless
_exptl_crystal_density_diffrn 1.849
_exptl_crystal_description prism
_exptl_crystal_F_000 2744
_exptl_crystal_size_max .15
_exptl_crystal_size_mid .1
_exptl_crystal_size_min .03
_refine_diff_density_max 1.048
_refine_diff_density_min -0.602
_refine_diff_density_rms 0.084
_refine_ls_abs_structure_details 'Flack H D (1983), Acta Cryst. A39, 876-881'
_refine_ls_abs_structure_Flack 1.3(11)
_refine_ls_extinction_method none
_refine_ls_goodness_of_fit_ref 0.990
_refine_ls_hydrogen_treatment mixed
_refine_ls_matrix_type full
_refine_ls_number_parameters 791
_refine_ls_number_reflns 6004
_refine_ls_number_restraints 3
_refine_ls_restrained_S_all 0.990
_refine_ls_R_factor_all 0.1029
_refine_ls_R_factor_gt 0.0611
_refine_ls_shift/su_max 0.003
_refine_ls_shift/su_mean 0.000
_refine_ls_structure_factor_coef Fsqd
_refine_ls_weighting_details 'calc w=1/[\s^2^(Fo^2^)+(0.1157P)^2^+0.0000P] where P=(Fo^2^+2Fc^2^)/3'
_refine_ls_weighting_scheme calc
_refine_ls_wR_factor_gt 0.1612
_refine_ls_wR_factor_ref 0.1804
_reflns_number_gt 3862
_reflns_number_total 6004
_reflns_threshold_expression >2sigma(I)
_cod_data_source_file jo301609g_si_017.cif
_cod_data_source_block ccdc827658
_cod_database_code 4027708

loop_
_symmetry_equiv_pos_as_xyz
'x, y, z'
'-x+1/2, -y, z+1/2'
'x+1/2, -y+1/2, -z'
'-x, y+1/2, -z+1/2'

loop_
_atom_site_label
_atom_site_type_symbol
_atom_site_fract_x
_atom_site_fract_y
_atom_site_fract_z
_atom_site_U_iso_or_equiv
_atom_site_adp_type
_atom_site_occupancy
_atom_site_symmetry_multiplicity
_atom_site_calc_flag
_atom_site_refinement_flags
F1 F 0.4875(4) 0.2957(2) 0.23571(11) 0.0336(9) Uani 1 1 d .
F2 F 0.3402(4) 0.2790(3) 0.18842(13) 0.0354(9) Uani 1 1 d .
F3 F 0.5452(4) 0.2766(3) 0.17216(11) 0.0364(9) Uani 1 1 d .
F4 F 0.4717(4) 0.1151(2) 0.16838(11) 0.0319(8) Uani 1 1 d .
F5 F 0.5844(3) 0.1378(3) 0.22468(12) 0.0335(9) Uani 1 1 d .
F6 F 0.3050(4) -0.0337(2) 0.26301(11) 0.0305(8) Uani 1 1 d .
F7 F 0.4934(3) -0.0186(2) 0.23293(12) 0.0307(9) Uani 1 1 d .
F8 F 0.3700(4) 0.0486(3) 0.32837(11) 0.0352(9) Uani 1 1 d .
F9 F 0.5398(4) 0.1108(2) 0.30234(12) 0.0312(8) Uani 1 1 d .
F10 F 0.5344(4) -0.0301(3) 0.31049(14) 0.0453(11) Uani 1 1 d .
F11 F -0.1483(4) 0.0326(3) 0.24729(12) 0.0366(9) Uani 1 1 d .
F12 F -0.2020(3) 0.1682(3) 0.26385(11) 0.0349(9) Uani 1 1 d .
F13 F -0.1557(4) 0.0481(3) 0.32551(12) 0.0456(11) Uani 1 1 d .
F14 F 0.0510(4) 0.0498(3) 0.31203(12) 0.0420(10) Uani 1 1 d .
F15 F -0.0500(4) 0.1699(2) 0.32836(11) 0.0337(9) Uani 1 1 d .
F16 F 0.0319(3) 0.1855(2) 0.16027(10) 0.0291(8) Uani 1 1 d .
F17 F -0.1624(3) 0.1487(3) 0.18136(11) 0.0346(9) Uani 1 1 d .
F18 F 0.0251(5) 0.3392(3) 0.19698(13) 0.0475(11) Uani 1 1 d .
F19 F -0.1580(5) 0.3125(3) 0.22714(13) 0.0512(12) Uani 1 1 d .
F20 F -0.1454(4) 0.3140(3) 0.16083(13) 0.0498(12) Uani 1 1 d .
O1 O 0.3076(4) 0.1687(3) 0.26250(12) 0.0205(9) Uani 1 1 d .
O2 O 0.2658(4) 0.0077(3) 0.18012(13) 0.0266(10) Uani 1 1 d .
O3 O 0.0425(4) 0.0166(3) 0.18759(13) 0.0238(9) Uani 1 1 d .
O4 O 0.0755(4) 0.2106(3) 0.25454(12) 0.0232(9) Uani 1 1 d D
H4 H 0.1547 0.1965 0.2572 0.035 Uiso 1 1 calc RD
C1 C 0.4580(6) 0.2513(4) 0.20092(18) 0.0245(13) Uani 1 1 d .
C2 C 0.4649(6) 0.1508(4) 0.20695(19) 0.0244(13) Uani 1 1 d .
C3 C 0.3517(6) 0.1100(4) 0.23336(18) 0.0211(12) Uani 1 1 d .
C4 C 0.4035(6) 0.0253(4) 0.2563(2) 0.0266(14) Uani 1 1 d .
C5 C 0.4640(7) 0.0398(4) 0.3000(2) 0.0306(15) Uani 1 1 d .
C6 C 0.2382(5) 0.0884(4) 0.20195(18) 0.0219(13) Uani 1 1 d .
H6 H 0.2300 0.1379 0.1815 0.026 Uiso 1 1 calc R
C7 C 0.1441(6) -0.0256(4) 0.16416(18) 0.0228(13) Uani 1 1 d .
C8 C 0.1013(6) 0.0674(4) 0.2205(2) 0.0246(13) Uani 1 1 d .
H8 H 0.1127 0.0285 0.2454 0.030 Uiso 1 1 calc R
C9 C 0.0107(5) 0.1457(4) 0.23224(18) 0.0213(13) Uani 1 1 d .
C10 C -0.0981(6) 0.1095(4) 0.2616(2) 0.0297(14) Uani 1 1 d .
C11 C -0.0627(6) 0.0947(4) 0.3078(2) 0.0293(15) Uani 1 1 d .
C12 C -0.0503(6) 0.1903(4) 0.19327(19) 0.0280(14) Uani 1 1 d .
C13 C -0.0828(7) 0.2923(5) 0.1957(2) 0.0366(17) Uani 1 1 d .
C14 C 0.1274(7) -0.0011(5) 0.11858(19) 0.0310(15) Uani 1 1 d .
H14A H 0.0443 -0.0250 0.1083 0.046 Uiso 1 1 calc R
H14B H 0.1999 -0.0261 0.1024 0.046 Uiso 1 1 calc R
H14C H 0.1273 0.0634 0.1157 0.046 Uiso 1 1 calc R
C15 C 0.1421(7) -0.1246(5) 0.1719(2) 0.0356(16) Uani 1 1 d .
H15A H 0.1489 -0.1360 0.2018 0.053 Uiso 1 1 calc R
H15B H 0.2161 -0.1523 0.1575 0.053 Uiso 1 1 calc R
H15C H 0.0599 -0.1495 0.1613 0.053 Uiso 1 1 calc R
F21 F -0.1811(5) 0.4238(4) -0.04325(17) 0.0688(15) Uani 1 1 d .
F22 F -0.0821(5) 0.4495(5) 0.01472(16) 0.0769(18) Uani 1 1 d .
F23 F -0.0691(6) 0.5445(4) -0.03420(19) 0.0747(16) Uani 1 1 d .
F24 F 0.0319(5) 0.4119(4) -0.08524(14) 0.0607(13) Uani 1 1 d .
F25 F 0.0358(6) 0.3255(3) -0.0311(2) 0.0712(16) Uani 1 1 d .
F26 F 0.2935(6) 0.4028(4) -0.09581(14) 0.0732(16) Uani 1 1 d .
F27 F 0.4140(5) 0.4077(5) -0.0407(2) 0.095(2) Uani 1 1 d .
F28 F 0.4072(7) 0.2570(5) -0.07225(19) 0.090(2) Uani 1 1 d .
F29 F 0.2765(8) 0.2441(4) -0.0210(2) 0.096(2) Uani 1 1 d .
F30 F 0.1950(8) 0.2519(4) -0.0806(2) 0.095(2) Uani 1 1 d .
F31 F 0.4534(5) 0.6228(4) 0.09813(14) 0.0593(13) Uani 1 1 d .
F32 F 0.5080(5) 0.7090(4) 0.04651(16) 0.0655(14) Uani 1 1 d .
F33 F 0.6214(5) 0.5570(4) 0.00871(16) 0.0713(16) Uani 1 1 d .
F34 F 0.5904(6) 0.4884(5) 0.0665(2) 0.0781(18) Uani 1 1 d .
F35 F 0.7013(6) 0.6111(5) 0.0650(2) 0.088(2) Uani 1 1 d .
F36 F 0.1273(4) 0.6413(3) 0.02058(14) 0.0494(11) Uani 1 1 d .
F37 F 0.1784(5) 0.6175(4) 0.08512(14) 0.0599(13) Uani 1 1 d .
F38 F 0.3026(5) 0.7730(4) 0.08862(19) 0.0807(18) Uani 1 1 d .
F39 F 0.2760(7) 0.7938(4) 0.0229(2) 0.0842(18) Uani 1 1 d .
F40 F 0.1093(6) 0.7820(4) 0.0638(2) 0.0819(19) Uani 1 1 d .
O5 O 0.2009(6) 0.5311(4) -0.04977(15) 0.0427(13) Uani 1 1 d D
O6 O 0.2031(7) 0.3735(3) 0.03270(16) 0.0537(15) Uani 1 1 d .
O7 O 0.3179(6) 0.4687(4) 0.07391(15) 0.0549(16) Uani 1 1 d .
O8 O 0.3718(6) 0.6293(4) -0.00799(15) 0.0460(13) Uani 1 1 d D
C16 C -0.0721(8) 0.4586(7) -0.0255(3) 0.054(2) Uani 1 1 d .
C17 C 0.0473(9) 0.4112(5) -0.0433(2) 0.0424(18) Uani 1 1 d .
C18 C 0.1883(7) 0.4460(4) -0.0335(2) 0.0313(15) Uani 1 1 d .
C19 C 0.2943(8) 0.3852(5) -0.0552(2) 0.0419(18) Uani 1 1 d .
C20 C 0.3000(13) 0.2841(8) -0.0531(3) 0.081(4) Uani 1 1 d .
C21 C 0.2014(8) 0.4562(5) 0.0137(2) 0.0364(16) Uani 1 1 d .
H21 H 0.1234 0.4896 0.0242 0.044 Uiso 1 1 calc R
C22 C 0.2592(12) 0.3851(6) 0.0738(2) 0.066(3) Uani 1 1 d .
C23 C 0.3259(8) 0.4974(5) 0.0331(2) 0.0377(17) Uani 1 1 d .
H23 H 0.4040 0.4690 0.0200 0.045 Uiso 1 1 calc R
C24 C 0.3469(8) 0.6017(5) 0.0324(2) 0.0424(18) Uani 1 1 d .
C25 C 0.4732(9) 0.6253(7) 0.0567(2) 0.053(2) Uani 1 1 d .
C26 C 0.5995(9) 0.5671(9) 0.0484(3) 0.067(3) Uani 1 1 d .
C27 C 0.2242(8) 0.6520(6) 0.0490(2) 0.045(2) Uani 1 1 d .
C28 C 0.2302(10) 0.7532(7) 0.0549(3) 0.063(3) Uani 1 1 d .
C29 C 0.1593(13) 0.3828(7) 0.1066(3) 0.088(4) Uani 1 1 d .
H29A H 0.1914 0.4149 0.1311 0.132 Uiso 1 1 calc R
H29B H 0.1412 0.3212 0.1142 0.132 Uiso 1 1 calc R
H29C H 0.0788 0.4107 0.0965 0.132 Uiso 1 1 calc R
C30 C 0.3727(15) 0.3164(7) 0.0792(3) 0.105(5) Uani 1 1 d .
H30A H 0.4291 0.3176 0.0545 0.158 Uiso 1 1 calc R
H30B H 0.3356 0.2570 0.0825 0.158 Uiso 1 1 calc R
H30C H 0.4245 0.3316 0.1038 0.158 Uiso 1 1 calc R
N1 N 0.3436(5) 0.2907(3) 0.31864(15) 0.0224(11) Uani 1 1 d .
N2 N 0.3225(5) 0.4051(3) 0.37602(15) 0.0204(10) Uani 1 1 d .
C31 C 0.4780(6) 0.3192(4) 0.3326(2) 0.0243(13) Uani 1 1 d .
H31A H 0.5248 0.3485 0.3094 0.029 Uiso 1 1 calc R
H31B H 0.5297 0.2671 0.3415 0.029 Uiso 1 1 calc R
C32 C 0.4614(6) 0.3836(4) 0.36899(18) 0.0252(13) Uani 1 1 d .
H32A H 0.4985 0.3569 0.3945 0.030 Uiso 1 1 calc R
H32B H 0.5104 0.4387 0.3631 0.030 Uiso 1 1 calc R
C33 C 0.2499(7) 0.3232(4) 0.38680(19) 0.0303(15) Uani 1 1 d .
H33A H 0.1553 0.3368 0.3892 0.036 Uiso 1 1 calc R
H33B H 0.2805 0.3011 0.4141 0.036 Uiso 1 1 calc R
C34 C 0.2699(6) 0.2514(4) 0.35404(19) 0.0273(14) Uani 1 1 d .
H34A H 0.3196 0.2013 0.3660 0.033 Uiso 1 1 calc R
H34B H 0.1840 0.2290 0.3443 0.033 Uiso 1 1 calc R
C35 C 0.2668(6) 0.4409(4) 0.33674(18) 0.0245(13) Uani 1 1 d .
H35A H 0.3189 0.4926 0.3276 0.029 Uiso 1 1 calc R
H35B H 0.1758 0.4609 0.3417 0.029 Uiso 1 1 calc R
C36 C 0.2679(6) 0.3695(4) 0.30232(18) 0.0224(13) Uani 1 1 d .
H36A H 0.1772 0.3518 0.2953 0.027 Uiso 1 1 calc R
H36B H 0.3103 0.3929 0.2769 0.027 Uiso 1 1 calc R
H1X H 0.351(8) 0.249(6) 0.297(3) 0.05(2) Uiso 1 1 d .
H2X H 0.312(6) 0.604(5) -0.022(2) 0.04(2) Uiso 1 1 d D
H3X H 0.147(9) 0.542(7) -0.069(2) 0.09(4) Uiso 1 1 d D

loop_
_atom_site_aniso_label
_atom_site_aniso_U_11
_atom_site_aniso_U_22
_atom_site_aniso_U_33
_atom_site_aniso_U_23
_atom_site_aniso_U_13
_atom_site_aniso_U_12
F1 0.045(2) 0.0297(19) 0.0257(19) -0.0041(16) 0.0019(18) -0.0108(17)
F2 0.035(2) 0.029(2) 0.042(2) 0.0074(18) -0.0047(18) 0.0019(17)
F3 0.041(2) 0.041(2) 0.027(2) 0.0025(17) 0.0106(19) -0.0114(19)
F4 0.0321(19) 0.036(2) 0.0276(19) -0.0101(16) 0.0093(17) -0.0057(17)
F5 0.0200(18) 0.041(2) 0.039(2) 0.0048(18) -0.0036(16) -0.0027(16)
F6 0.0322(19) 0.0226(18) 0.037(2) 0.0020(16) -0.0050(17) -0.0030(15)
F7 0.0293(19) 0.0249(18) 0.038(2) -0.0072(16) -0.0007(17) 0.0104(15)
F8 0.041(2) 0.036(2) 0.028(2) 0.0052(17) 0.0008(18) -0.0007(17)
F9 0.0294(18) 0.0289(19) 0.035(2) -0.0044(16) -0.0090(18) -0.0017(17)
F10 0.052(2) 0.033(2) 0.051(3) -0.0033(19) -0.022(2) 0.0161(19)
F11 0.0331(19) 0.042(2) 0.035(2) -0.0112(18) 0.0076(18) -0.0176(17)
F12 0.0203(17) 0.058(2) 0.0268(19) -0.0018(18) 0.0042(16) 0.0054(17)
F13 0.051(3) 0.053(3) 0.033(2) 0.001(2) 0.015(2) -0.018(2)
F14 0.049(2) 0.051(3) 0.027(2) 0.0042(19) -0.0019(19) 0.011(2)
F15 0.039(2) 0.037(2) 0.0255(19) -0.0043(16) 0.0035(17) -0.0012(18)
F16 0.0254(17) 0.041(2) 0.0210(18) 0.0023(15) 0.0035(16) 0.0043(16)
F17 0.0215(18) 0.055(3) 0.027(2) -0.0060(18) -0.0089(15) -0.0033(17)
F18 0.070(3) 0.028(2) 0.045(3) 0.0053(18) -0.005(2) -0.001(2)
F19 0.070(3) 0.050(3) 0.033(2) -0.0001(19) 0.012(2) 0.030(2)
F20 0.059(3) 0.058(3) 0.033(2) 0.008(2) -0.003(2) 0.028(2)
O1 0.021(2) 0.020(2) 0.021(2) -0.0020(17) -0.0035(18) 0.0025(17)
O2 0.025(2) 0.024(2) 0.031(3) -0.0124(18) -0.0042(19) 0.0015(17)
O3 0.021(2) 0.029(2) 0.022(2) -0.0086(18) -0.0012(19) -0.0036(17)
O4 0.0188(19) 0.027(2) 0.024(2) -0.0025(18) -0.0022(17) 0.0019(17)
C1 0.025(3) 0.032(3) 0.017(3) 0.003(3) 0.000(3) 0.000(3)
C2 0.021(3) 0.032(3) 0.020(3) -0.004(3) 0.004(3) 0.001(3)
C3 0.021(3) 0.024(3) 0.019(3) -0.005(2) -0.002(2) -0.006(2)
C4 0.023(3) 0.022(3) 0.035(4) -0.003(3) -0.001(3) 0.004(2)
C5 0.034(3) 0.026(3) 0.032(4) -0.002(3) -0.006(3) 0.011(3)
C6 0.022(3) 0.024(3) 0.019(3) -0.005(2) -0.001(3) 0.000(2)
C7 0.019(3) 0.032(3) 0.017(3) -0.006(3) 0.001(2) -0.003(3)
C8 0.019(3) 0.026(3) 0.029(3) -0.001(3) -0.004(3) 0.000(3)
C9 0.016(3) 0.030(3) 0.018(3) 0.000(2) 0.000(2) -0.004(2)
C10 0.026(3) 0.032(3) 0.031(4) -0.005(3) -0.001(3) -0.001(3)
C11 0.033(3) 0.027(3) 0.028(3) 0.001(3) 0.004(3) -0.002(3)
C12 0.018(3) 0.042(4) 0.024(3) -0.004(3) -0.005(3) -0.002(3)
C13 0.043(4) 0.037(4) 0.030(4) 0.000(3) 0.000(3) 0.014(4)
C14 0.036(4) 0.035(4) 0.022(3) -0.004(3) -0.004(3) -0.001(3)
C15 0.036(4) 0.034(4) 0.037(4) -0.012(3) -0.002(3) -0.002(3)
F21 0.055(3) 0.086(4) 0.066(4) 0.010(3) -0.017(3) 0.003(3)
F22 0.044(3) 0.146(6) 0.040(3) 0.010(3) 0.001(2) 0.009(3)
F23 0.081(4) 0.060(3) 0.083(4) -0.006(3) -0.019(3) 0.021(3)
F24 0.077(3) 0.072(3) 0.032(2) -0.009(2) -0.003(2) -0.027(3)
F25 0.069(3) 0.034(2) 0.111(5) 0.017(3) -0.006(3) -0.010(2)
F26 0.113(4) 0.077(4) 0.029(2) 0.003(2) 0.010(3) 0.033(3)
F27 0.056(3) 0.141(6) 0.089(5) -0.060(5) 0.009(3) -0.011(4)
F28 0.101(5) 0.102(5) 0.067(4) -0.002(3) 0.023(4) 0.048(4)
F29 0.145(6) 0.054(3) 0.090(5) 0.003(3) 0.045(5) 0.021(4)
F30 0.117(5) 0.079(4) 0.089(5) -0.004(4) -0.001(5) -0.009(4)
F31 0.053(3) 0.091(4) 0.034(2) -0.014(2) -0.012(2) 0.011(3)
F32 0.062(3) 0.069(3) 0.065(3) -0.019(3) -0.007(3) -0.022(3)
F33 0.055(3) 0.103(4) 0.056(3) -0.030(3) 0.008(3) 0.000(3)
F34 0.063(4) 0.091(5) 0.080(4) -0.002(4) -0.014(3) 0.027(3)
F35 0.056(3) 0.124(5) 0.085(4) -0.043(4) -0.017(3) 0.008(3)
F36 0.055(3) 0.043(3) 0.050(3) -0.009(2) -0.018(2) 0.000(2)
F37 0.065(3) 0.077(3) 0.038(3) -0.004(2) 0.004(2) 0.015(3)
F38 0.063(3) 0.089(4) 0.091(4) -0.048(4) -0.020(3) 0.004(3)
F39 0.108(5) 0.047(3) 0.098(5) -0.009(3) -0.002(4) -0.020(3)
F40 0.073(4) 0.063(4) 0.109(5) -0.042(4) -0.023(3) 0.016(3)
O5 0.069(4) 0.036(3) 0.023(3) 0.007(2) -0.006(3) -0.014(3)
O6 0.097(4) 0.033(3) 0.031(3) 0.009(2) 0.012(3) 0.005(3)
O7 0.075(4) 0.068(4) 0.022(3) 0.009(3) -0.008(3) 0.013(3)
O8 0.062(4) 0.052(3) 0.024(3) 0.000(2) -0.004(3) -0.020(3)
C16 0.048(5) 0.070(6) 0.045(5) 0.010(4) -0.013(4) 0.004(4)
C17 0.061(5) 0.032(4) 0.034(4) 0.003(3) 0.004(4) -0.003(4)
C18 0.040(4) 0.033(4) 0.021(3) 0.001(3) -0.002(3) -0.002(3)
C19 0.053(5) 0.048(5) 0.025(4) -0.004(3) 0.003(4) 0.000(4)
C20 0.099(9) 0.090(8) 0.054(6) 0.015(6) 0.018(6) 0.038(7)
C21 0.052(4) 0.030(4) 0.027(4) 0.007(3) 0.004(3) -0.002(3)
C22 0.136(9) 0.044(5) 0.017(4) 0.003(3) 0.005(5) 0.016(6)
C23 0.053(5) 0.041(4) 0.019(3) 0.003(3) -0.008(3) 0.007(3)
C24 0.053(4) 0.053(5) 0.021(3) -0.001(3) -0.002(3) -0.010(4)
C25 0.046(5) 0.078(7) 0.033(4) -0.018(4) 0.003(4) -0.002(5)
C26 0.050(5) 0.103(9) 0.049(6) -0.018(6) -0.011(5) 0.013(6)
C27 0.053(5) 0.049(5) 0.033(4) -0.004(4) -0.012(4) -0.003(4)
C28 0.059(6) 0.067(6) 0.063(6) -0.031(5) 0.002(5) -0.002(5)
C29 0.150(11) 0.063(6) 0.050(6) -0.012(5) 0.036(7) -0.047(7)
C30 0.196(15) 0.064(7) 0.057(6) -0.007(5) -0.037(8) 0.061(9)
N1 0.025(3) 0.023(3) 0.019(3) -0.002(2) -0.003(2) -0.002(2)
N2 0.022(2) 0.019(2) 0.020(2) -0.001(2) -0.003(2) -0.001(2)
C31 0.019(3) 0.025(3) 0.029(3) 0.000(3) -0.004(3) 0.000(2)
C32 0.028(3) 0.027(3) 0.021(3) -0.001(2) -0.009(3) -0.005(3)
C33 0.041(4) 0.030(3) 0.020(3) 0.000(3) 0.008(3) -0.008(3)
C34 0.032(3) 0.024(3) 0.025(3) 0.003(3) 0.005(3) -0.006(3)
C35 0.033(3) 0.020(3) 0.020(3) -0.001(2) -0.003(3) 0.006(3)
C36 0.028(3) 0.020(3) 0.018(3) -0.001(2) -0.003(3) 0.006(2)

loop_
_atom_type_symbol
_atom_type_description
_atom_type_scat_dispersion_real
_atom_type_scat_dispersion_imag
_atom_type_scat_source
C C 0.0033 0.0016 'International Tables Vol C Tables 4.2.6.8 and 6.1.1.4'
H H 0.0000 0.0000 'International Tables Vol C Tables 4.2.6.8 and 6.1.1.4'
F F 0.0171 0.0103 'International Tables Vol C Tables 4.2.6.8 and 6.1.1.4'
N N 0.0061 0.0033 'International Tables Vol C Tables 4.2.6.8 and 6.1.1.4'
O O 0.0106 0.0060 'International Tables Vol C Tables 4.2.6.8 and 6.1.1.4'

loop_
_geom_angle_atom_site_label_1
_geom_angle_atom_site_label_2
_geom_angle_atom_site_label_3
_geom_angle
C7 O2 C6 107.6(4)
C7 O3 C8 108.8(4)
C9 O4 H4 109.5
F2 C1 F1 107.2(5)
F2 C1 F3 107.5(5)
F1 C1 F3 106.6(5)
F2 C1 C2 113.0(5)
F1 C1 C2 112.4(5)
F3 C1 C2 109.9(5)
F4 C2 F5 106.3(5)
F4 C2 C1 106.4(5)
F5 C2 C1 103.7(5)
F4 C2 C3 112.2(5)
F5 C2 C3 112.2(5)
C1 C2 C3 115.2(5)
O1 C3 C2 111.1(5)
O1 C3 C4 108.5(5)
C2 C3 C4 109.1(5)
O1 C3 C6 109.5(4)
C2 C3 C6 106.1(5)
C4 C3 C6 112.4(5)
F7 C4 F6 105.5(5)
F7 C4 C5 107.6(5)
F6 C4 C5 104.1(5)
F7 C4 C3 111.5(5)
F6 C4 C3 111.0(4)
C5 C4 C3 116.4(5)
F10 C5 F9 108.5(5)
F10 C5 F8 107.3(5)
F9 C5 F8 107.6(5)
F10 C5 C4 109.5(5)
F9 C5 C4 113.4(5)
F8 C5 C4 110.3(5)
O2 C6 C8 101.0(5)
O2 C6 C3 110.3(4)
C8 C6 C3 117.3(5)
O2 C6 H6 109.3
C8 C6 H6 109.3
C3 C6 H6 109.3
O3 C7 O2 106.5(4)
O3 C7 C15 110.1(5)
O2 C7 C15 107.3(5)
O3 C7 C14 108.6(5)
O2 C7 C14 110.9(5)
C15 C7 C14 113.3(5)
O3 C8 C9 109.7(4)
O3 C8 C6 101.7(5)
C9 C8 C6 118.4(5)
O3 C8 H8 108.8
C9 C8 H8 108.8
C6 C8 H8 108.8
O4 C9 C8 112.5(4)
O4 C9 C12 107.5(5)
C8 C9 C12 112.0(5)
O4 C9 C10 106.0(5)
C8 C9 C10 107.8(5)
C12 C9 C10 110.9(5)
F11 C10 F12 106.2(5)
F11 C10 C11 107.0(5)
F12 C10 C11 102.8(5)
F11 C10 C9 111.5(5)
F12 C10 C9 110.6(5)
C11 C10 C9 117.8(5)
F13 C11 F15 108.4(5)
F13 C11 F14 107.9(5)
F15 C11 F14 107.3(5)
F13 C11 C10 109.0(5)
F15 C11 C10 112.3(5)
F14 C11 C10 111.8(5)
F16 C12 F17 106.0(5)
F16 C12 C9 111.1(5)
F17 C12 C9 111.3(5)
F16 C12 C13 102.8(5)
F17 C12 C13 106.7(5)
C9 C12 C13 117.9(5)
F19 C13 F18 110.1(6)
F19 C13 F20 108.2(5)
F18 C13 F20 107.2(6)
F19 C13 C12 113.0(6)
F18 C13 C12 110.6(5)
F20 C13 C12 107.4(6)
C7 C14 H14A 109.5
C7 C14 H14B 109.5
H14A C14 H14B 109.5
C7 C14 H14C 109.5
H14A C14 H14C 109.5
H14B C14 H14C 109.5
C7 C15 H15A 109.5
C7 C15 H15B 109.5
H15A C15 H15B 109.5
C7 C15 H15C 109.5
H15A C15 H15C 109.5
H15B C15 H15C 109.5
C18 O5 H3X 113(8)
C21 O6 C22 107.2(6)
C23 O7 C22 107.8(6)
C24 O8 H2X 103(5)
F22 C16 F23 108.2(8)
F22 C16 F21 108.2(7)
F23 C16 F21 108.1(7)
F22 C16 C17 112.6(7)
F23 C16 C17 111.2(7)
F21 C16 C17 108.5(7)
F24 C17 F25 106.5(6)
F24 C17 C16 106.0(7)
F25 C17 C16 105.7(7)
F24 C17 C18 107.7(6)
F25 C17 C18 110.0(6)
C16 C17 C18 120.1(6)
O5 C18 C21 105.7(5)
O5 C18 C17 108.6(6)
C21 C18 C17 108.3(6)
O5 C18 C19 107.8(6)
C21 C18 C19 115.9(6)
C17 C18 C19 110.2(6)
F26 C19 F27 107.1(7)
F26 C19 C20 104.1(7)
F27 C19 C20 101.6(8)
F26 C19 C18 108.2(6)
F27 C19 C18 108.6(6)
C20 C19 C18 125.9(8)
F29 C20 F28 113.8(10)
F29 C20 F30 101.6(11)
F28 C20 F30 102.7(9)
F29 C20 C19 121.7(9)
F28 C20 C19 108.7(10)
F30 C20 C19 106.0(8)
O6 C21 C18 110.2(6)
O6 C21 C23 100.0(6)
C18 C21 C23 120.8(6)
O6 C21 H21 108.4
C18 C21 H21 108.4
C23 C21 H21 108.4
O7 C22 O6 106.3(6)
O7 C22 C29 108.5(7)
O6 C22 C29 112.2(10)
O7 C22 C30 106.4(10)
O6 C22 C30 108.2(7)
C29 C22 C30 114.7(9)
O7 C23 C21 102.0(6)
O7 C23 C24 109.4(6)
C21 C23 C24 120.3(6)
O7 C23 H23 108.2
C21 C23 H23 108.2
C24 C23 H23 108.2
O8 C24 C25 104.5(6)
O8 C24 C27 108.7(6)
C25 C24 C27 112.5(6)
O8 C24 C23 109.6(6)
C25 C24 C23 109.5(7)
C27 C24 C23 111.7(7)
F31 C25 F32 107.7(7)
F31 C25 C24 111.6(7)
F32 C25 C24 108.1(7)
F31 C25 C26 105.8(7)
F32 C25 C26 105.3(8)
C24 C25 C26 117.7(7)
F33 C26 F34 109.6(9)
F33 C26 F35 108.2(9)
F34 C26 F35 108.9(9)
F33 C26 C25 111.7(8)
F34 C26 C25 111.5(8)
F35 C26 C25 106.8(8)
F36 C27 F37 106.2(6)
F36 C27 C28 103.3(7)
F37 C27 C28 106.8(7)
F36 C27 C24 107.3(6)
F37 C27 C24 112.5(7)
C28 C27 C24 119.6(8)
F39 C28 F40 110.6(10)
F39 C28 F38 109.8(8)
F40 C28 F38 105.2(7)
F39 C28 C27 112.9(8)
F40 C28 C27 108.2(8)
F38 C28 C27 109.9(9)
C22 C29 H29A 109.5
C22 C29 H29B 109.5
H29A C29 H29B 109.5
C22 C29 H29C 109.5
H29A C29 H29C 109.5
H29B C29 H29C 109.5
C22 C30 H30A 109.5
C22 C30 H30B 109.5
H30A C30 H30B 109.5
C22 C30 H30C 109.5
H30A C30 H30C 109.5
H30B C30 H30C 109.5
C34 N1 C31 110.3(5)
C34 N1 C36 108.7(5)
C31 N1 C36 110.1(5)
C34 N1 H1X 109(5)
C31 N1 H1X 110(5)
C36 N1 H1X 108(5)
C32 N2 C33 109.4(5)
C32 N2 C35 108.5(5)
C33 N2 C35 108.1(5)
N1 C31 C32 107.9(5)
N1 C31 H31A 110.1
C32 C31 H31A 110.1
N1 C31 H31B 110.1
C32 C31 H31B 110.1
H31A C31 H31B 108.4
N2 C32 C31 111.4(5)
N2 C32 H32A 109.4
C31 C32 H32A 109.4
N2 C32 H32B 109.4
C31 C32 H32B 109.4
H32A C32 H32B 108.0
N2 C33 C34 111.4(5)
N2 C33 H33A 109.3
C34 C33 H33A 109.3
N2 C33 H33B 109.3
C34 C33 H33B 109.3
H33A C33 H33B 108.0
N1 C34 C33 108.2(5)
N1 C34 H34A 110.1
C33 C34 H34A 110.1
N1 C34 H34B 110.1
C33 C34 H34B 110.1
H34A C34 H34B 108.4
N2 C35 C36 110.6(5)
N2 C35 H35A 109.5
C36 C35 H35A 109.5
N2 C35 H35B 109.5
C36 C35 H35B 109.5
H35A C35 H35B 108.1
N1 C36 C35 107.7(4)
N1 C36 H36A 110.2
C35 C36 H36A 110.2
N1 C36 H36B 110.2
C35 C36 H36B 110.2
H36A C36 H36B 108.5

loop_
_geom_bond_atom_site_label_1
_geom_bond_atom_site_label_2
_geom_bond_distance
F1 C1 1.339(7)
F2 C1 1.335(7)
F3 C1 1.339(7)
F4 C2 1.355(7)
F5 C2 1.361(7)
F6 C4 1.361(7)
F7 C4 1.359(7)
F8 C5 1.330(8)
F9 C5 1.324(8)
F10 C5 1.322(7)
F11 C10 1.350(8)
F12 C10 1.385(7)
F13 C11 1.313(8)
F14 C11 1.352(8)
F15 C11 1.322(8)
F16 C12 1.355(7)
F17 C12 1.361(7)
F18 C13 1.310(9)
F19 C13 1.305(8)
F20 C13 1.332(8)
O1 C3 1.366(7)
O2 C7 1.436(7)
O2 C6 1.436(7)
O3 C7 1.432(7)
O3 C8 1.439(7)
O4 C9 1.384(7)
O4 H4 0.8400
C1 C2 1.532(9)
C2 C3 1.562(9)
C3 C4 1.570(9)
C3 C6 1.571(8)
C4 C5 1.552(9)
C6 C8 1.552(8)
C6 H6 1.0000
C7 C15 1.517(9)
C7 C14 1.521(8)
C8 C9 1.548(8)
C8 H8 1.0000
C9 C12 1.554(8)
C9 C10 1.557(9)
C10 C11 1.544(9)
C12 C13 1.579(10)
C14 H14A 0.9800
C14 H14B 0.9800
C14 H14C 0.9800
C15 H15A 0.9800
C15 H15B 0.9800
C15 H15C 0.9800
F21 C16 1.356(10)
F22 C16 1.306(10)
F23 C16 1.327(11)
F24 C17 1.358(9)
F25 C17 1.358(9)
F26 C19 1.332(8)
F27 C19 1.352(10)
F28 C20 1.320(12)
F29 C20 1.220(12)
F30 C20 1.472(15)
F31 C25 1.348(9)
F32 C25 1.355(11)
F33 C26 1.306(11)
F34 C26 1.327(14)
F35 C26 1.343(12)
F36 C27 1.356(9)
F37 C27 1.357(9)
F38 C28 1.346(11)
F39 C28 1.287(12)
F40 C28 1.340(12)
O5 C18 1.394(9)
O5 H3X 0.84(2)
O6 C21 1.391(9)
O6 C22 1.451(10)
O7 C23 1.385(8)
O7 C22 1.398(12)
O8 C24 1.387(9)
O8 H2X 0.85(2)
C16 C17 1.525(12)
C17 C18 1.565(11)
C18 C21 1.532(9)
C18 C19 1.582(11)
C19 C20 1.531(15)
C21 C23 1.546(11)
C21 H21 1.0000
C22 C29 1.469(14)
C22 C30 1.566(15)
C23 C24 1.590(11)
C23 H23 1.0000
C24 C25 1.550(12)
C24 C27 1.559(12)
C25 C26 1.582(13)
C27 C28 1.543(13)
C29 H29A 0.9800
C29 H29B 0.9800
C29 H29C 0.9800
C30 H30A 0.9800
C30 H30B 0.9800
C30 H30C 0.9800
N1 C34 1.488(8)
N1 C31 1.506(8)
N1 C36 1.513(7)
N1 H1X 0.94(9)
N2 C32 1.472(8)
N2 C33 1.484(8)
N2 C35 1.487(7)
C31 C32 1.532(8)
C31 H31A 0.9900
C31 H31B 0.9900
C32 H32A 0.9900
C32 H32B 0.9900
C33 C34 1.525(9)
C33 H33A 0.9900
C33 H33B 0.9900
C34 H34A 0.9900
C34 H34B 0.9900
C35 C36 1.546(8)
C35 H35A 0.9900
C35 H35B 0.9900
C36 H36A 0.9900
C36 H36B 0.9900
